data_7008510
loop_
_publ_author_name
'Gray, Ian P.'
'Slawin, Alexandra M. Z.'
'Woollins, J. Derek'

_publ_section_title
;
 Synthesis and structure of novel [Ph(RO)PSe2]- complexes.
;
_journal_issue 12
_journal_name_full 'Dalton transactions (Cambridge, England : 2003)'
_journal_page_first 2188
_journal_page_last 2194
_journal_paper_doi 10.1039/b503793j
_journal_year 2005
_chemical_formula_sum 'C36 H56 Na4 O12 P4 Se4'
_chemical_formula_weight 1212.48
_chemical_name_systematic
;
?
;
_space_group_IT_number 15
_symmetry_cell_setting monoclinic
_symmetry_space_group_name_Hall '-C 2yc'
_symmetry_space_group_name_H-M 'C 1 2/c 1'
_atom_sites_solution_hydrogens geom
_atom_sites_solution_primary direct
_atom_sites_solution_secondary difmap
_audit_creation_method SHELXL-97
_cell_angle_alpha 90.00
_cell_angle_beta 112.228(2)
_cell_angle_gamma 90.00
_cell_formula_units_Z 4
_cell_length_a 25.7072(6)
_cell_length_b 8.4911(2)
_cell_length_c 25.3606(5)
_cell_measurement_reflns_used 3526
_cell_measurement_temperature 93(2)
_cell_measurement_theta_max 69.72
_cell_measurement_theta_min 3.40
_cell_volume 5124.4(2)
_computing_cell_refinement 'CrystalClear (Rigaku Corp., 2004)'
_computing_data_collection 'CrystalClear (Rigaku Corp., 2004)'
_computing_data_reduction 'CrystalClear (Rigaku Corp., 2004)'
_computing_molecular_graphics 'Bruker SHELXTL'
_computing_publication_material 'Bruker SHELXTL'
_computing_structure_refinement 'SHELXL-97 (Sheldrick, 1997)'
_computing_structure_solution 'SHELXS-97 (Sheldrick, 1990)'
_diffrn_ambient_temperature 93(2)
_diffrn_detector_area_resol_mean 0.82
_diffrn_measured_fraction_theta_full 0.918
_diffrn_measured_fraction_theta_max 0.918
_diffrn_measurement_device_type 'image plate'
_diffrn_measurement_method dtprofit.ref
_diffrn_radiation_monochromator 'confocal optic'
_diffrn_radiation_source 'rotating anode'
_diffrn_radiation_type CuK\a
_diffrn_radiation_wavelength 1.54178
_diffrn_reflns_av_R_equivalents 0.0464
_diffrn_reflns_av_sigmaI/netI 0.0339
_diffrn_reflns_limit_h_max 31
_diffrn_reflns_limit_h_min 0
_diffrn_reflns_limit_k_max 10
_diffrn_reflns_limit_k_min -10
_diffrn_reflns_limit_l_max 28
_diffrn_reflns_limit_l_min -30
_diffrn_reflns_number 7507
_diffrn_reflns_theta_full 70.01
_diffrn_reflns_theta_max 70.01
_diffrn_reflns_theta_min 4.17
_diffrn_standards_decay_% -
_diffrn_standards_interval_count -
_diffrn_standards_number -
_exptl_absorpt_coefficient_mu 5.386
_exptl_absorpt_correction_T_max 1.0000
_exptl_absorpt_correction_T_min 0.4395
_exptl_absorpt_correction_type multi-scan
_exptl_crystal_colour colourless
_exptl_crystal_density_diffrn 1.572
_exptl_crystal_density_meas ?
_exptl_crystal_density_method 'not measured'
_exptl_crystal_description plate
_exptl_crystal_F_000 2432
_exptl_crystal_size_max 0.100
_exptl_crystal_size_mid 0.100
_exptl_crystal_size_min 0.050
_refine_diff_density_max 0.661
_refine_diff_density_min -0.756
_refine_diff_density_rms 0.109
_refine_ls_extinction_coef 0.00056(3)
_refine_ls_extinction_expression Fc^*^=kFc[1+0.001xFc^2^\l^3^/sin(2\q)]^-1/4^
_refine_ls_extinction_method SHELXL
_refine_ls_goodness_of_fit_ref 1.061
_refine_ls_hydrogen_treatment riding
_refine_ls_matrix_type full
_refine_ls_number_parameters 289
_refine_ls_number_reflns 4475
_refine_ls_number_restraints 4
_refine_ls_restrained_S_all 1.060
_refine_ls_R_factor_all 0.0501
_refine_ls_R_factor_gt 0.0452
_refine_ls_shift/su_max 0.002
_refine_ls_shift/su_mean 0.000
_refine_ls_structure_factor_coef Fsqd
_refine_ls_weighting_details 'calc w=1/[\s^2^(Fo^2^)+(0.0622P)^2^+19.4639P] where P=(Fo^2^+2Fc^2^)/3'
_refine_ls_weighting_scheme calc
_refine_ls_wR_factor_gt 0.1133
_refine_ls_wR_factor_ref 0.1147
_reflns_number_gt 4370
_reflns_number_total 4475
_reflns_threshold_expression >2sigma(I)
_cod_data_source_file b503793j.txt
_cod_data_source_block 4
_cod_depositor_comments
;
The following automatic conversions were performed:
'_symmetry_cell_setting' value 'Monoclinic' changed to 'monoclinic'
according to '/home/saulius/struct/CIF-dictionaries/cif_core.dic'
dictionary named 'cif_core.dic' version 2.4.1 from 2010-06-29.

Automatic conversion script
Id: cif_fix_enum 1527 2010-12-29 10:47:43Z saulius 

The following automatic conversions were performed:

'_exptl_crystal_density_meas' value '-' was changed to '?' - the
value is perceived as not measured.

Automatic conversion script
Id: cif_fix_values 3008 2015-01-20 13:52:24Z robertas 

2024-04-03
Z value and formula fixed to values more according to usual
chemical conventions.                 miguel
;
_cod_original_formula_sum 'C9 H14 Na O3 P Se'
_cod_original_formula_weight 303.12
_cod_original_formula_units_Z 16
_cod_original_sg_symbol_H-M C2/c
_cod_database_code 7008510

loop_
_symmetry_equiv_pos_as_xyz
'x, y, z'
'-x, y, -z+1/2'
'x+1/2, y+1/2, z'
'-x+1/2, y+1/2, -z+1/2'
'-x, -y, -z'
'x, -y, z-1/2'
'-x+1/2, -y+1/2, -z'
'x+1/2, -y+1/2, z-1/2'

loop_
_atom_site_label
_atom_site_type_symbol
_atom_site_fract_x
_atom_site_fract_y
_atom_site_fract_z
_atom_site_U_iso_or_equiv
_atom_site_adp_type
_atom_site_occupancy
_atom_site_symmetry_multiplicity
_atom_site_calc_flag
_atom_site_refinement_flags
_atom_site_disorder_assembly
_atom_site_disorder_group
Na1 Na 1.05313(5) 0.35757(14) 0.22913(5) 0.0234(3) Uani 1 1 d . . .
Na11 Na 0.95530(5) 0.69123(14) 0.18272(5) 0.0233(3) Uani 1 1 d . . .
Se1 Se 1.168202(15) 0.77421(4) 0.310661(16) 0.02858(15) Uani 1 1 d . . .
P1 P 1.11099(3) 0.68598(9) 0.23161(3) 0.0215(2) Uani 1 1 d . . .
O1 O 1.05156(9) 0.6643(3) 0.22767(9) 0.0249(5) Uani 1 1 d . . .
C1 C 1.11247(14) 0.7998(4) 0.17189(14) 0.0255(7) Uani 1 1 d . . .
C2 C 1.07305(18) 0.7645(5) 0.11790(17) 0.0368(9) Uani 1 1 d . . .
H2A H 1.0453 0.6861 0.1133 0.044 Uiso 1 1 calc R . .
C3 C 1.07478(19) 0.8448(6) 0.07114(17) 0.0503(11) Uani 1 1 d . . .
H3A H 1.0476 0.8216 0.0344 0.060 Uiso 1 1 calc R . .
C4 C 1.1146(2) 0.9565(5) 0.07658(18) 0.0465(10) Uani 1 1 d . . .
H4A H 1.1154 1.0091 0.0438 0.056 Uiso 1 1 calc R . .
C5 C 1.1536(2) 0.9928(5) 0.12988(19) 0.0451(10) Uani 1 1 d . . .
H5A H 1.1812 1.0713 0.1338 0.054 Uiso 1 1 calc R . .
C6 C 1.15286(16) 0.9152(4) 0.17778(15) 0.0316(7) Uani 1 1 d . . .
H6A H 1.1798 0.9406 0.2144 0.038 Uiso 1 1 calc R . .
O7 O 1.12741(9) 0.5098(3) 0.21925(10) 0.0260(5) Uani 1 1 d . . .
C7 C 1.18201(15) 0.4667(4) 0.21817(18) 0.0367(8) Uani 1 1 d . . .
H7A H 1.2114 0.5416 0.2423 0.044 Uiso 1 1 calc R . .
C8 C 1.19459(18) 0.3047(5) 0.24276(19) 0.0431(9) Uani 1 1 d . . .
H8A H 1.1966 0.3061 0.2821 0.065 Uiso 1 1 calc R . .
H8B H 1.2306 0.2692 0.2422 0.065 Uiso 1 1 calc R . .
H8C H 1.1648 0.2325 0.2201 0.065 Uiso 1 1 calc R . .
C9 C 1.1797(3) 0.4713(7) 0.1581(3) 0.086(2) Uani 1 1 d . . .
H9A H 1.1719 0.5791 0.1434 0.130 Uiso 1 1 calc R . .
H9B H 1.1499 0.4010 0.1342 0.130 Uiso 1 1 calc R . .
H9C H 1.2159 0.4368 0.1576 0.130 Uiso 1 1 calc R . .
O10 O 1.07612(11) 0.0913(3) 0.25831(11) 0.0330(5) Uani 1 1 d D . .
H10A H 1.0585(18) 0.052(6) 0.2839(17) 0.064(15) Uiso 1 1 d D . .
H10B H 1.1118(11) 0.034(5) 0.272(2) 0.070(16) Uiso 1 1 d D . .
Se11 Se 0.991187(16) 0.24707(4) 0.092694(16) 0.02915(15) Uani 1 1 d . . .
P11 P 0.93415(3) 0.36798(9) 0.12090(3) 0.0226(2) Uani 1 1 d . . .
O11 O 0.95527(9) 0.4012(3) 0.18381(9) 0.0239(5) Uani 1 1 d . . .
C11 C 0.86582(15) 0.2768(4) 0.09803(14) 0.0270(7) Uani 1 1 d . . .
C12 C 0.85172(15) 0.1413(4) 0.06523(16) 0.0354(8) Uani 1 1 d . . .
H12A H 0.8786 0.0927 0.0531 0.042 Uiso 1 1 calc R . .
C13 C 0.79834(17) 0.0759(5) 0.05003(19) 0.0462(10) Uani 1 1 d . . .
H13A H 0.7891 -0.0181 0.0281 0.055 Uiso 1 1 calc R . .
C14 C 0.75928(17) 0.1464(5) 0.06649(17) 0.0423(9) Uani 1 1 d . . .
H14A H 0.7230 0.1009 0.0559 0.051 Uiso 1 1 calc R . .
C15 C 0.77174(17) 0.2821(5) 0.09812(18) 0.0412(9) Uani 1 1 d . . .
H15A H 0.7441 0.3310 0.1090 0.049 Uiso 1 1 calc R . .
C16 C 0.82503(15) 0.3478(5) 0.11417(16) 0.0358(8) Uani 1 1 d . . .
H16A H 0.8338 0.4416 0.1362 0.043 Uiso 1 1 calc R . .
O17 O 0.92091(10) 0.5429(3) 0.09359(9) 0.0273(5) Uani 1 1 d . . .
C17 C 0.89436(15) 0.5653(4) 0.03177(14) 0.0327(8) Uani 1 1 d . . .
H17A H 0.8823 0.4611 0.0127 0.039 Uiso 1 1 calc R . .
C18 C 0.93662(18) 0.6393(6) 0.01162(17) 0.0460(10) Uani 1 1 d . . .
H18A H 0.9686 0.5678 0.0193 0.069 Uiso 1 1 calc R . .
H18B H 0.9498 0.7388 0.0319 0.069 Uiso 1 1 calc R . .
H18C H 0.9191 0.6596 -0.0294 0.069 Uiso 1 1 calc R . .
C19 C 0.84323(17) 0.6687(5) 0.02115(19) 0.0468(10) Uani 1 1 d . . .
H19A H 0.8170 0.6150 0.0349 0.070 Uiso 1 1 calc R . .
H19B H 0.8246 0.6891 -0.0198 0.070 Uiso 1 1 calc R . .
H19C H 0.8550 0.7687 0.0415 0.070 Uiso 1 1 calc R . .
O20 O 0.97645(11) 0.9554(3) 0.17280(11) 0.0328(5) Uani 1 1 d D . .
H20A H 1.0147(9) 0.972(7) 0.2006(18) 0.078(18) Uiso 1 1 d D . .
H20B H 0.969(2) 1.016(5) 0.1378(12) 0.064(15) Uiso 1 1 d D . .

loop_
_atom_site_aniso_label
_atom_site_aniso_U_11
_atom_site_aniso_U_22
_atom_site_aniso_U_33
_atom_site_aniso_U_23
_atom_site_aniso_U_13
_atom_site_aniso_U_12
Na1 0.0253(6) 0.0181(6) 0.0300(6) 0.0003(5) 0.0139(5) -0.0004(5)
Na11 0.0262(6) 0.0171(6) 0.0275(6) 0.0000(5) 0.0114(5) 0.0003(5)
Se1 0.0277(2) 0.0278(2) 0.0297(2) -0.00151(14) 0.01033(16) -0.00361(14)
P1 0.0226(4) 0.0168(4) 0.0282(4) 0.0004(3) 0.0129(3) -0.0001(3)
O1 0.0206(11) 0.0253(11) 0.0299(11) 0.0007(9) 0.0110(9) -0.0016(9)
C1 0.0321(17) 0.0202(15) 0.0292(16) 0.0053(13) 0.0171(13) 0.0060(13)
C2 0.039(2) 0.043(2) 0.0327(19) 0.0025(15) 0.0183(17) -0.0001(16)
C3 0.052(2) 0.069(3) 0.0298(19) 0.004(2) 0.0157(18) 0.006(2)
C4 0.069(3) 0.042(2) 0.041(2) 0.0145(18) 0.035(2) 0.011(2)
C5 0.070(3) 0.0248(19) 0.056(2) 0.0057(17) 0.042(2) 0.0023(19)
C6 0.046(2) 0.0187(15) 0.0394(18) -0.0013(14) 0.0266(16) -0.0033(14)
O7 0.0235(11) 0.0189(11) 0.0417(13) -0.0002(9) 0.0192(10) 0.0012(9)
C7 0.0280(17) 0.0233(17) 0.069(3) -0.0027(17) 0.0297(17) 0.0000(14)
C8 0.045(2) 0.039(2) 0.052(2) 0.0054(19) 0.0258(19) 0.0153(19)
C9 0.114(5) 0.078(4) 0.115(5) 0.058(4) 0.098(4) 0.067(4)
O10 0.0387(13) 0.0207(12) 0.0449(14) 0.0005(10) 0.0218(11) 0.0014(10)
Se11 0.0356(3) 0.0264(2) 0.0310(2) 0.00089(13) 0.01903(18) 0.00358(14)
P11 0.0275(4) 0.0180(4) 0.0237(4) -0.0009(3) 0.0110(3) -0.0006(3)
O11 0.0281(11) 0.0215(11) 0.0234(11) -0.0033(8) 0.0113(9) -0.0051(9)
C11 0.0306(17) 0.0233(16) 0.0268(16) -0.0002(13) 0.0106(14) -0.0031(13)
C12 0.0360(19) 0.0250(18) 0.041(2) -0.0065(15) 0.0100(15) 0.0010(15)
C13 0.042(2) 0.0277(19) 0.059(2) -0.0088(18) 0.0079(18) -0.0048(17)
C14 0.0347(19) 0.042(2) 0.045(2) 0.0024(17) 0.0090(16) -0.0092(17)
C15 0.0328(19) 0.051(2) 0.045(2) -0.0040(18) 0.0203(17) -0.0030(18)
C16 0.0363(19) 0.035(2) 0.0387(19) -0.0126(15) 0.0167(15) -0.0076(16)
O17 0.0351(12) 0.0189(11) 0.0268(11) 0.0014(9) 0.0104(9) 0.0003(9)
C17 0.0381(19) 0.0272(17) 0.0267(16) 0.0032(14) 0.0051(14) -0.0007(15)
C18 0.048(2) 0.052(3) 0.038(2) 0.0143(19) 0.0164(17) -0.003(2)
C19 0.041(2) 0.035(2) 0.052(2) 0.0096(18) 0.0044(18) 0.0076(18)
O20 0.0379(13) 0.0217(12) 0.0413(13) 0.0039(10) 0.0179(11) 0.0023(10)

loop_
_atom_type_symbol
_atom_type_description
_atom_type_scat_dispersion_real
_atom_type_scat_dispersion_imag
_atom_type_scat_source
C C 0.0181 0.0091 'International Tables Vol C Tables 4.2.6.8 and 6.1.1.4'
H H 0.0000 0.0000 'International Tables Vol C Tables 4.2.6.8 and 6.1.1.4'
O O 0.0492 0.0322 'International Tables Vol C Tables 4.2.6.8 and 6.1.1.4'
Na Na 0.1353 0.1239 'International Tables Vol C Tables 4.2.6.8 and 6.1.1.4'
P P 0.2955 0.4335 'International Tables Vol C Tables 4.2.6.8 and 6.1.1.4'
Se Se -0.7943 1.1372 'International Tables Vol C Tables 4.2.6.8 and 6.1.1.4'

loop_
_geom_angle_atom_site_label_1
_geom_angle_atom_site_label_2
_geom_angle_atom_site_label_3
_geom_angle
_geom_angle_site_symmetry_1
_geom_angle_site_symmetry_3
_geom_angle_publ_flag
O11 Na1 O11 88.43(8) 2_755 . ?
O11 Na1 O10 87.57(9) 2_755 . ?
O11 Na1 O10 113.12(9) . . ?
O11 Na1 O7 112.13(9) 2_755 . ?
O11 Na1 O7 127.41(9) . . ?
O10 Na1 O7 115.50(9) . . ?
O11 Na1 O1 81.24(8) 2_755 . ?
O11 Na1 O1 80.13(8) . . ?
O10 Na1 O1 162.52(10) . . ?
O7 Na1 O1 57.85(7) . . ?
O11 Na1 P1 93.01(7) 2_755 . ?
O11 Na1 P1 106.15(7) . . ?
O10 Na1 P1 140.72(8) . . ?
O7 Na1 P1 30.18(5) . . ?
O1 Na1 P1 28.33(5) . . ?
O11 Na1 P11 113.68(7) 2_755 . ?
O11 Na1 P11 25.43(5) . . ?
O10 Na1 P11 109.39(8) . . ?
O7 Na1 P11 115.47(7) . . ?
O1 Na1 P11 87.49(6) . . ?
P1 Na1 P11 106.23(4) . . ?
O11 Na1 Na1 46.13(6) 2_755 2_755 ?
O11 Na1 Na1 45.17(6) . 2_755 ?
O10 Na1 Na1 92.21(7) . 2_755 ?
O7 Na1 Na1 145.81(6) . 2_755 ?
O1 Na1 Na1 89.67(5) . 2_755 ?
P1 Na1 Na1 115.97(3) . 2_755 ?
P11 Na1 Na1 68.89(4) . 2_755 ?
O11 Na1 Se11 147.77(7) 2_755 . ?
O11 Na1 Se11 62.58(6) . . ?
O10 Na1 Se11 91.16(7) . . ?
O7 Na1 Se11 97.43(7) . . ?
O1 Na1 Se11 105.47(6) . . ?
P1 Na1 Se11 107.76(4) . . ?
P11 Na1 Se11 37.51(2) . . ?
Na1 Na1 Se11 101.81(5) 2_755 . ?
O11 Na1 Na11 41.45(6) 2_755 2_755 ?
O11 Na1 Na11 82.98(6) . 2_755 ?
O10 Na1 Na11 127.50(8) . 2_755 ?
O7 Na1 Na11 83.12(6) . 2_755 ?
O1 Na1 Na11 39.80(5) . 2_755 ?
P1 Na1 Na11 55.94(3) . 2_755 ?
P11 Na1 Na11 103.91(4) . 2_755 ?
Na1 Na1 Na11 63.57(3) 2_755 2_755 ?
Se11 Na1 Na11 137.04(4) . 2_755 ?
O11 Na1 Na11 83.29(6) 2_755 . ?
O11 Na1 Na11 41.45(6) . . ?
O10 Na1 Na11 152.93(8) . . ?
O7 Na1 Na11 91.52(6) . . ?
O1 Na1 Na11 38.68(5) . . ?
P1 Na1 Na11 65.45(3) . . ?
P11 Na1 Na11 52.88(3) . . ?
Na1 Na1 Na11 63.31(3) 2_755 . ?
Se11 Na1 Na11 83.38(3) . . ?
Na11 Na1 Na11 53.71(4) 2_755 . ?
O1 Na11 O20 84.21(9) . . ?
O1 Na11 O1 88.36(8) . 2_755 ?
O20 Na11 O1 107.55(10) . 2_755 ?
O1 Na11 O17 110.52(9) . . ?
O20 Na11 O17 114.31(9) . . ?
O1 Na11 O17 135.20(9) 2_755 . ?
O1 Na11 O11 84.27(9) . . ?
O20 Na11 O11 163.58(10) . . ?
O1 Na11 O11 83.77(8) 2_755 . ?
O17 Na11 O11 59.55(7) . . ?
O1 Na11 P11 96.42(7) . . ?
O20 Na11 P11 142.67(8) . . ?
O1 Na11 P11 109.78(7) 2_755 . ?
O17 Na11 P11 31.12(5) . . ?
O11 Na11 P11 28.49(5) . . ?
O1 Na11 P1 113.94(7) . 2_755 ?
O20 Na11 P1 106.76(8) . 2_755 ?
O1 Na11 P1 25.66(5) 2_755 2_755 ?
O17 Na11 P1 121.14(7) . 2_755 ?
O11 Na11 P1 88.63(6) . 2_755 ?
P11 Na11 P1 106.94(4) . 2_755 ?
O1 Na11 Na11 45.28(6) . 2_755 ?
O20 Na11 Na11 90.68(7) . 2_755 ?
O1 Na11 Na11 44.18(6) 2_755 2_755 ?
O17 Na11 Na11 145.06(7) . 2_755 ?
O11 Na11 Na11 89.51(6) . 2_755 ?
P11 Na11 Na11 116.13(3) . 2_755 ?
P1 Na11 Na11 69.16(4) 2_755 2_755 ?
O1 Na11 Se1 149.61(7) . 2_755 ?
O20 Na11 Se1 93.87(7) . 2_755 ?
O1 Na11 Se1 63.23(6) 2_755 2_755 ?
O17 Na11 Se1 97.94(7) . 2_755 ?
O11 Na11 Se1 101.97(6) . 2_755 ?
P11 Na11 Se1 103.01(4) . 2_755 ?
P1 Na11 Se1 37.84(2) 2_755 2_755 ?
Na11 Na11 Se1 104.59(5) 2_755 2_755 ?
O1 Na11 Na1 85.52(7) . 2_755 ?
O20 Na11 Na1 151.01(8) . 2_755 ?
O1 Na11 Na1 45.04(6) 2_755 2_755 ?
O17 Na11 Na1 94.68(7) . 2_755 ?
O11 Na11 Na1 38.74(5) . 2_755 ?
P11 Na11 Na1 65.50(3) . 2_755 ?
P1 Na11 Na1 53.91(3) 2_755 2_755 ?
Na11 Na11 Na1 63.27(3) 2_755 2_755 ?
Se1 Na11 Na1 81.65(3) 2_755 2_755 ?
O1 Na11 Na1 44.77(6) . . ?
O20 Na11 Na1 127.87(8) . . ?
O1 Na11 Na1 84.72(6) 2_755 . ?
O17 Na11 Na1 82.13(6) . . ?
O11 Na11 Na1 39.50(6) . . ?
P11 Na11 Na1 56.50(3) . . ?
P1 Na11 Na1 104.20(4) 2_755 . ?
Na11 Na11 Na1 63.02(3) 2_755 . ?
Se1 Na11 Na1 134.41(4) 2_755 . ?
Na1 Na11 Na1 53.12(4) 2_755 . ?
P1 Se1 Na11 68.82(3) . 2_755 ?
O1 P1 O7 101.94(12) . . ?
O1 P1 C1 110.63(14) . . ?
O7 P1 C1 104.02(13) . . ?
O1 P1 Se1 115.42(9) . . ?
O7 P1 Se1 111.77(9) . . ?
C1 P1 Se1 112.04(12) . . ?
O1 P1 Na1 55.26(9) . . ?
O7 P1 Na1 48.16(8) . . ?
C1 P1 Na1 128.00(12) . . ?
Se1 P1 Na1 118.96(4) . . ?
O1 P1 Na11 42.71(9) . 2_755 ?
O7 P1 Na11 112.72(8) . 2_755 ?
C1 P1 Na11 137.69(11) . 2_755 ?
Se1 P1 Na11 73.35(3) . 2_755 ?
Na1 P1 Na11 70.14(3) . 2_755 ?
P1 O1 Na11 153.09(14) . . ?
P1 O1 Na11 111.64(12) . 2_755 ?
Na11 O1 Na11 90.54(8) . 2_755 ?
P1 O1 Na1 96.41(11) . . ?
Na11 O1 Na1 96.55(9) . . ?
Na11 O1 Na1 95.16(9) 2_755 . ?
C2 C1 C6 119.5(3) . . ?
C2 C1 P1 118.0(3) . . ?
C6 C1 P1 122.5(3) . . ?
C3 C2 C1 119.3(4) . . ?
C3 C2 H2A 120.4 . . ?
C1 C2 H2A 120.4 . . ?
C4 C3 C2 121.5(4) . . ?
C4 C3 H3A 119.2 . . ?
C2 C3 H3A 119.2 . . ?
C3 C4 C5 119.6(4) . . ?
C3 C4 H4A 120.2 . . ?
C5 C4 H4A 120.2 . . ?
C4 C5 C6 120.3(4) . . ?
C4 C5 H5A 119.8 . . ?
C6 C5 H5A 119.8 . . ?
C5 C6 C1 119.8(4) . . ?
C5 C6 H6A 120.1 . . ?
C1 C6 H6A 120.1 . . ?
C7 O7 P1 124.0(2) . . ?
C7 O7 Na1 132.53(19) . . ?
P1 O7 Na1 101.65(10) . . ?
O7 C7 C8 106.3(3) . . ?
O7 C7 C9 110.1(4) . . ?
C8 C7 C9 111.5(4) . . ?
O7 C7 H7A 109.6 . . ?
C8 C7 H7A 109.6 . . ?
C9 C7 H7A 109.6 . . ?
C7 C8 H8A 109.5 . . ?
C7 C8 H8B 109.5 . . ?
H8A C8 H8B 109.5 . . ?
C7 C8 H8C 109.5 . . ?
H8A C8 H8C 109.5 . . ?
H8B C8 H8C 109.5 . . ?
C7 C9 H9A 109.5 . . ?
C7 C9 H9B 109.5 . . ?
H9A C9 H9B 109.5 . . ?
C7 C9 H9C 109.5 . . ?
H9A C9 H9C 109.5 . . ?
H9B C9 H9C 109.5 . . ?
Na1 O10 H10A 114(3) . . ?
Na1 O10 H10B 132(3) . . ?
H10A O10 H10B 102(4) . . ?
P11 Se11 Na1 68.63(3) . . ?
O11 P11 O17 102.39(12) . . ?
O11 P11 C11 109.77(14) . . ?
O17 P11 C11 103.57(14) . . ?
O11 P11 Se11 115.45(9) . . ?
O17 P11 Se11 111.08(9) . . ?
C11 P11 Se11 113.39(12) . . ?
O11 P11 Na11 51.31(9) . . ?
O17 P11 Na11 51.22(8) . . ?
C11 P11 Na11 120.34(12) . . ?
Se11 P11 Na11 125.88(4) . . ?
O11 P11 Na1 42.46(9) . . ?
O17 P11 Na1 111.39(9) . . ?
C11 P11 Na1 138.74(11) . . ?
Se11 P11 Na1 73.85(3) . . ?
Na11 P11 Na1 70.63(3) . . ?
P11 O11 Na1 148.21(13) . 2_755 ?
P11 O11 Na1 112.11(12) . . ?
Na1 O11 Na1 88.71(8) 2_755 . ?
P11 O11 Na11 100.20(11) . . ?
Na1 O11 Na11 99.81(9) 2_755 . ?
Na1 O11 Na11 99.05(9) . . ?
C12 C11 C16 118.6(3) . . ?
C12 C11 P11 123.5(3) . . ?
C16 C11 P11 117.9(3) . . ?
C11 C12 C13 120.3(4) . . ?
C11 C12 H12A 119.9 . . ?
C13 C12 H12A 119.9 . . ?
C14 C13 C12 120.2(4) . . ?
C14 C13 H13A 119.9 . . ?
C12 C13 H13A 119.9 . . ?
C13 C14 C15 120.8(4) . . ?
C13 C14 H14A 119.6 . . ?
C15 C14 H14A 119.6 . . ?
C14 C15 C16 119.7(4) . . ?
C14 C15 H15A 120.2 . . ?
C16 C15 H15A 120.2 . . ?
C15 C16 C11 120.4(3) . . ?
C15 C16 H16A 119.8 . . ?
C11 C16 H16A 119.8 . . ?
C17 O17 P11 120.9(2) . . ?
C17 O17 Na11 141.41(19) . . ?
P11 O17 Na11 97.66(10) . . ?
O17 C17 C18 108.3(3) . . ?
O17 C17 C19 106.6(3) . . ?
C18 C17 C19 112.8(3) . . ?
O17 C17 H17A 109.7 . . ?
C18 C17 H17A 109.7 . . ?
C19 C17 H17A 109.7 . . ?
C17 C18 H18A 109.5 . . ?
C17 C18 H18B 109.5 . . ?
H18A C18 H18B 109.5 . . ?
C17 C18 H18C 109.5 . . ?
H18A C18 H18C 109.5 . . ?
H18B C18 H18C 109.5 . . ?
C17 C19 H19A 109.5 . . ?
C17 C19 H19B 109.5 . . ?
H19A C19 H19B 109.5 . . ?
C17 C19 H19C 109.5 . . ?
H19A C19 H19C 109.5 . . ?
H19B C19 H19C 109.5 . . ?
Na11 O20 H20A 106(4) . . ?
Na11 O20 H20B 129(3) . . ?
H20A O20 H20B 112(5) . . ?

loop_
_geom_bond_atom_site_label_1
_geom_bond_atom_site_label_2
_geom_bond_distance
_geom_bond_site_symmetry_2
_geom_bond_publ_flag
Na1 O11 2.328(2) 2_755 ?
Na1 O11 2.366(2) . ?
Na1 O10 2.383(3) . ?
Na1 O7 2.396(2) . ?
Na1 O1 2.605(3) . ?
Na1 P1 3.1498(14) . ?
Na1 P11 3.2474(14) . ?
Na1 Na1 3.282(2) 2_755 ?
Na1 Se11 3.3496(13) . ?
Na1 Na11 3.6658(17) 2_755 ?
Na1 Na11 3.6739(17) . ?
Na11 O1 2.311(2) . ?
Na11 O20 2.344(3) . ?
Na11 O1 2.356(2) 2_755 ?
Na11 O17 2.442(2) . ?
Na11 O11 2.463(3) . ?
Na11 P11 3.1052(14) . ?
Na11 P1 3.2291(14) 2_755 ?
Na11 Na11 3.316(2) 2_755 ?
Na11 Se1 3.3178(13) 2_755 ?
Na11 Na1 3.6658(17) 2_755 ?
Se1 P1 2.1243(9) . ?
Se1 Na11 3.3178(13) 2_755 ?
P1 O1 1.504(2) . ?
P1 O7 1.617(2) . ?
P1 C1 1.809(3) . ?
P1 Na11 3.2291(14) 2_755 ?
O1 Na11 2.356(2) 2_755 ?
C1 C2 1.393(5) . ?
C1 C6 1.394(5) . ?
C2 C3 1.383(6) . ?
C2 H2A 0.9500 . ?
C3 C4 1.363(7) . ?
C3 H3A 0.9500 . ?
C4 C5 1.380(7) . ?
C4 H4A 0.9500 . ?
C5 C6 1.389(5) . ?
C5 H5A 0.9500 . ?
C6 H6A 0.9500 . ?
O7 C7 1.461(4) . ?
C7 C8 1.494(5) . ?
C7 C9 1.502(7) . ?
C7 H7A 1.0000 . ?
C8 H8A 0.9800 . ?
C8 H8B 0.9800 . ?
C8 H8C 0.9800 . ?
C9 H9A 0.9800 . ?
C9 H9B 0.9800 . ?
C9 H9C 0.9800 . ?
O10 H10A 0.9800(10) . ?
O10 H10B 0.9799(11) . ?
Se11 P11 2.1234(9) . ?
P11 O11 1.505(2) . ?
P11 O17 1.619(2) . ?
P11 C11 1.803(4) . ?
O11 Na1 2.328(2) 2_755 ?
C11 C12 1.386(5) . ?
C11 C16 1.399(5) . ?
C12 C13 1.392(5) . ?
C12 H12A 0.9500 . ?
C13 C14 1.363(6) . ?
C13 H13A 0.9500 . ?
C14 C15 1.371(6) . ?
C14 H14A 0.9500 . ?
C15 C16 1.390(5) . ?
C15 H15A 0.9500 . ?
C16 H16A 0.9500 . ?
O17 C17 1.467(4) . ?
C17 C18 1.502(5) . ?
C17 C19 1.518(5) . ?
C17 H17A 1.0000 . ?
C18 H18A 0.9800 . ?
C18 H18B 0.9800 . ?
C18 H18C 0.9800 . ?
C19 H19A 0.9800 . ?
C19 H19B 0.9800 . ?
C19 H19C 0.9800 . ?
O20 H20A 0.9800(11) . ?
O20 H20B 0.9800(11) . ?

loop_
_geom_hbond_atom_site_label_D
_geom_hbond_atom_site_label_H
_geom_hbond_atom_site_label_A
_geom_hbond_distance_DH
_geom_hbond_distance_HA
_geom_hbond_distance_DA
_geom_hbond_angle_DHA
_geom_hbond_site_symmetry_A
O10 H10A O20 0.9800(10) 1.853(7) 2.828(4) 173(5) 2_745
O20 H20A O10 0.9800(11) 1.98(3) 2.898(4) 155(5) 1_565

loop_
_geom_torsion_atom_site_label_1
_geom_torsion_atom_site_label_2
_geom_torsion_atom_site_label_3
_geom_torsion_atom_site_label_4
_geom_torsion
_geom_torsion_site_symmetry_1
_geom_torsion_site_symmetry_2
_geom_torsion_site_symmetry_3
_geom_torsion_site_symmetry_4
_geom_torsion_publ_flag
O11 Na1 Na11 O1 84.35(10) 2_755 . . . ?
O11 Na1 Na11 O1 179.61(13) . . . . ?
O10 Na1 Na11 O1 155.4(2) . . . . ?
O7 Na1 Na11 O1 -27.76(10) . . . . ?
P1 Na1 Na11 O1 -12.07(8) . . . . ?
P11 Na1 Na11 O1 -149.05(9) . . . . ?
Na1 Na1 Na11 O1 128.14(10) 2_755 . . . ?
Se11 Na1 Na11 O1 -125.06(9) . . . . ?
Na11 Na1 Na11 O1 52.56(8) 2_755 . . . ?
O11 Na1 Na11 O20 99.52(11) 2_755 . . . ?
O11 Na1 Na11 O20 -165.23(13) . . . . ?
O10 Na1 Na11 O20 170.61(18) . . . . ?
O7 Na1 Na11 O20 -12.59(12) . . . . ?
O1 Na1 Na11 O20 15.17(12) . . . . ?
P1 Na1 Na11 O20 3.09(9) . . . . ?
P11 Na1 Na11 O20 -133.88(10) . . . . ?
Na1 Na1 Na11 O20 143.30(10) 2_755 . . . ?
Se11 Na1 Na11 O20 -109.90(10) . . . . ?
Na11 Na1 Na11 O20 67.73(9) 2_755 . . . ?
O11 Na1 Na11 O1 -8.65(9) 2_755 . . 2_755 ?
O11 Na1 Na11 O1 86.60(10) . . . 2_755 ?
O10 Na1 Na11 O1 62.44(19) . . . 2_755 ?
O7 Na1 Na11 O1 -120.76(9) . . . 2_755 ?
O1 Na1 Na11 O1 -93.00(10) . . . 2_755 ?
P1 Na1 Na11 O1 -105.07(7) . . . 2_755 ?
P11 Na1 Na11 O1 117.95(7) . . . 2_755 ?
Na1 Na1 Na11 O1 35.14(7) 2_755 . . 2_755 ?
Se11 Na1 Na11 O1 141.93(6) . . . 2_755 ?
Na11 Na1 Na11 O1 -40.44(6) 2_755 . . 2_755 ?
O11 Na1 Na11 O17 -145.71(9) 2_755 . . . ?
O11 Na1 Na11 O17 -50.46(10) . . . . ?
O10 Na1 Na11 O17 -74.62(18) . . . . ?
O7 Na1 Na11 O17 102.18(9) . . . . ?
O1 Na1 Na11 O17 129.93(11) . . . . ?
P1 Na1 Na11 O17 117.86(7) . . . . ?
P11 Na1 Na11 O17 -19.11(6) . . . . ?
Na1 Na1 Na11 O17 -101.93(7) 2_755 . . . ?
Se11 Na1 Na11 O17 4.87(6) . . . . ?
Na11 Na1 Na11 O17 -177.51(8) 2_755 . . . ?
O11 Na1 Na11 O11 -95.25(10) 2_755 . . . ?
O10 Na1 Na11 O11 -24.16(18) . . . . ?
O7 Na1 Na11 O11 152.64(11) . . . . ?
O1 Na1 Na11 O11 -179.61(13) . . . . ?
P1 Na1 Na11 O11 168.32(9) . . . . ?
P11 Na1 Na11 O11 31.35(8) . . . . ?
Na1 Na1 Na11 O11 -51.47(8) 2_755 . . . ?
Se11 Na1 Na11 O11 55.33(8) . . . . ?
Na11 Na1 Na11 O11 -127.05(10) 2_755 . . . ?
O11 Na1 Na11 P11 -126.60(7) 2_755 . . . ?
O11 Na1 Na11 P11 -31.35(8) . . . . ?
O10 Na1 Na11 P11 -55.51(17) . . . . ?
O7 Na1 Na11 P11 121.29(7) . . . . ?
O1 Na1 Na11 P11 149.05(9) . . . . ?
P1 Na1 Na11 P11 136.97(4) . . . . ?
Na1 Na1 Na11 P11 -82.82(4) 2_755 . . . ?
Se11 Na1 Na11 P11 23.98(2) . . . . ?
Na11 Na1 Na11 P11 -158.39(5) 2_755 . . . ?
O11 Na1 Na11 P1 -25.48(7) 2_755 . . 2_755 ?
O11 Na1 Na11 P1 69.77(9) . . . 2_755 ?
O10 Na1 Na11 P1 45.61(18) . . . 2_755 ?
O7 Na1 Na11 P1 -137.59(7) . . . 2_755 ?
O1 Na1 Na11 P1 -109.83(9) . . . 2_755 ?
P1 Na1 Na11 P1 -121.90(4) . . . 2_755 ?
P11 Na1 Na11 P1 101.12(4) . . . 2_755 ?
Na1 Na1 Na11 P1 18.31(4) 2_755 . . 2_755 ?
Se11 Na1 Na11 P1 125.10(4) . . . 2_755 ?
Na11 Na1 Na11 P1 -57.27(4) 2_755 . . 2_755 ?
O11 Na1 Na11 Na11 31.79(7) 2_755 . . 2_755 ?
O11 Na1 Na11 Na11 127.05(10) . . . 2_755 ?
O10 Na1 Na11 Na11 102.89(17) . . . 2_755 ?
O7 Na1 Na11 Na11 -80.32(7) . . . 2_755 ?
O1 Na1 Na11 Na11 -52.56(8) . . . 2_755 ?
P1 Na1 Na11 Na11 -64.63(4) . . . 2_755 ?
P11 Na1 Na11 Na11 158.39(5) . . . 2_755 ?
Na1 Na1 Na11 Na11 75.58(5) 2_755 . . 2_755 ?
Se11 Na1 Na11 Na11 -177.62(4) . . . 2_755 ?
O11 Na1 Na11 Se1 -52.29(8) 2_755 . . 2_755 ?
O11 Na1 Na11 Se1 42.96(9) . . . 2_755 ?
O10 Na1 Na11 Se1 18.8(2) . . . 2_755 ?
O7 Na1 Na11 Se1 -164.40(7) . . . 2_755 ?
O1 Na1 Na11 Se1 -136.64(10) . . . 2_755 ?
P1 Na1 Na11 Se1 -148.72(6) . . . 2_755 ?
P11 Na1 Na11 Se1 74.31(6) . . . 2_755 ?
Na1 Na1 Na11 Se1 -8.51(6) 2_755 . . 2_755 ?
Se11 Na1 Na11 Se1 98.29(5) . . . 2_755 ?
Na11 Na1 Na11 Se1 -84.08(7) 2_755 . . 2_755 ?
O11 Na1 Na11 Na1 -43.78(7) 2_755 . . 2_755 ?
O11 Na1 Na11 Na1 51.47(8) . . . 2_755 ?
O10 Na1 Na11 Na1 27.31(16) . . . 2_755 ?
O7 Na1 Na11 Na1 -155.89(8) . . . 2_755 ?
O1 Na1 Na11 Na1 -128.14(10) . . . 2_755 ?
P1 Na1 Na11 Na1 -140.21(5) . . . 2_755 ?
P11 Na1 Na11 Na1 82.82(4) . . . 2_755 ?
Se11 Na1 Na11 Na1 106.80(4) . . . 2_755 ?
Na11 Na1 Na11 Na1 -75.58(5) 2_755 . . 2_755 ?
Na11 Se1 P1 O1 7.54(10) 2_755 . . . ?
Na11 Se1 P1 O7 -108.33(9) 2_755 . . . ?
Na11 Se1 P1 C1 135.36(12) 2_755 . . . ?
Na11 Se1 P1 Na1 -55.20(4) 2_755 . . . ?
O11 Na1 P1 O1 -65.23(12) 2_755 . . . ?
O11 Na1 P1 O1 24.01(12) . . . . ?
O10 Na1 P1 O1 -155.07(17) . . . . ?
O7 Na1 P1 O1 163.48(16) . . . . ?
P11 Na1 P1 O1 50.50(11) . . . . ?
Na1 Na1 P1 O1 -23.51(11) 2_755 . . . ?
Se11 Na1 P1 O1 89.77(11) . . . . ?
Na11 Na1 P1 O1 -45.55(11) 2_755 . . . ?
Na11 Na1 P1 O1 15.99(11) . . . . ?
O11 Na1 P1 O7 131.29(13) 2_755 . . . ?
O11 Na1 P1 O7 -139.47(13) . . . . ?
O10 Na1 P1 O7 41.45(16) . . . . ?
O1 Na1 P1 O7 -163.48(16) . . . . ?
P11 Na1 P1 O7 -112.97(12) . . . . ?
Na1 Na1 P1 O7 173.02(13) 2_755 . . . ?
Se11 Na1 P1 O7 -73.71(12) . . . . ?
Na11 Na1 P1 O7 150.97(12) 2_755 . . . ?
Na11 Na1 P1 O7 -147.49(12) . . . . ?
O11 Na1 P1 C1 -155.37(15) 2_755 . . . ?
O11 Na1 P1 C1 -66.13(15) . . . . ?
O10 Na1 P1 C1 114.79(18) . . . . ?
O7 Na1 P1 C1 73.34(17) . . . . ?
O1 Na1 P1 C1 -90.14(17) . . . . ?
P11 Na1 P1 C1 -39.63(14) . . . . ?
Na1 Na1 P1 C1 -113.64(14) 2_755 . . . ?
Se11 Na1 P1 C1 -0.37(14) . . . . ?
Na11 Na1 P1 C1 -135.69(14) 2_755 . . . ?
Na11 Na1 P1 C1 -74.15(14) . . . . ?
O11 Na1 P1 Se1 37.08(7) 2_755 . . . ?
O11 Na1 P1 Se1 126.32(7) . . . . ?
O10 Na1 P1 Se1 -52.76(13) . . . . ?
O7 Na1 P1 Se1 -94.21(12) . . . . ?
O1 Na1 P1 Se1 102.31(11) . . . . ?
P11 Na1 P1 Se1 152.81(4) . . . . ?
Na1 Na1 P1 Se1 78.80(7) 2_755 . . . ?
Se11 Na1 P1 Se1 -167.92(3) . . . . ?
Na11 Na1 P1 Se1 56.76(4) 2_755 . . . ?
Na11 Na1 P1 Se1 118.30(4) . . . . ?
O11 Na1 P1 Na11 -19.68(6) 2_755 . . 2_755 ?
O11 Na1 P1 Na11 69.56(7) . . . 2_755 ?
O10 Na1 P1 Na11 -109.52(12) . . . 2_755 ?
O7 Na1 P1 Na11 -150.97(12) . . . 2_755 ?
O1 Na1 P1 Na11 45.55(11) . . . 2_755 ?
P11 Na1 P1 Na11 96.05(4) . . . 2_755 ?
Na1 Na1 P1 Na11 22.04(6) 2_755 . . 2_755 ?
Se11 Na1 P1 Na11 135.31(4) . . . 2_755 ?
Na11 Na1 P1 Na11 61.54(4) . . . 2_755 ?
O7 P1 O1 Na11 -105.9(3) . . . . ?
C1 P1 O1 Na11 4.3(4) . . . . ?
Se1 P1 O1 Na11 132.8(3) . . . . ?
Na1 P1 O1 Na11 -118.4(3) . . . . ?
Na11 P1 O1 Na11 143.5(4) 2_755 . . . ?
O7 P1 O1 Na11 110.67(13) . . . 2_755 ?
C1 P1 O1 Na11 -139.20(14) . . . 2_755 ?
Se1 P1 O1 Na11 -10.68(15) . . . 2_755 ?
Na1 P1 O1 Na11 98.16(13) . . . 2_755 ?
O7 P1 O1 Na1 12.51(12) . . . . ?
C1 P1 O1 Na1 122.64(13) . . . . ?
Se1 P1 O1 Na1 -108.84(8) . . . . ?
Na11 P1 O1 Na1 -98.16(13) 2_755 . . . ?
O20 Na11 O1 P1 -49.7(3) . . . . ?
O1 Na11 O1 P1 -157.5(3) 2_755 . . . ?
O17 Na11 O1 P1 64.1(3) . . . . ?
O11 Na11 O1 P1 118.6(3) . . . . ?
P11 Na11 O1 P1 92.8(3) . . . . ?
P1 Na11 O1 P1 -155.5(3) 2_755 . . . ?
Na11 Na11 O1 P1 -146.4(4) 2_755 . . . ?
Se1 Na11 O1 P1 -137.5(3) 2_755 . . . ?
Na1 Na11 O1 P1 157.5(3) 2_755 . . . ?
Na1 Na11 O1 P1 118.3(3) . . . . ?
O20 Na11 O1 Na11 96.73(9) . . . 2_755 ?
O1 Na11 O1 Na11 -11.10(12) 2_755 . . 2_755 ?
O17 Na11 O1 Na11 -149.45(7) . . . 2_755 ?
O11 Na11 O1 Na11 -95.00(9) . . . 2_755 ?
P11 Na11 O1 Na11 -120.82(6) . . . 2_755 ?
P1 Na11 O1 Na11 -9.06(11) 2_755 . . 2_755 ?
Se1 Na11 O1 Na11 8.94(19) 2_755 . . 2_755 ?
Na1 Na11 O1 Na11 -56.12(7) 2_755 . . 2_755 ?
Na1 Na11 O1 Na11 -95.25(9) . . . 2_755 ?
O20 Na11 O1 Na1 -168.02(9) . . . . ?
O1 Na11 O1 Na1 84.15(8) 2_755 . . . ?
O17 Na11 O1 Na1 -54.20(10) . . . . ?
O11 Na11 O1 Na1 0.25(8) . . . . ?
P11 Na11 O1 Na1 -25.57(7) . . . . ?
P1 Na11 O1 Na1 86.19(8) 2_755 . . . ?
Na11 Na11 O1 Na1 95.25(9) 2_755 . . . ?
Se1 Na11 O1 Na1 104.20(14) 2_755 . . . ?
Na1 Na11 O1 Na1 39.13(7) 2_755 . . . ?
O11 Na1 O1 P1 113.44(11) 2_755 . . . ?
O11 Na1 O1 P1 -156.63(11) . . . . ?
O10 Na1 O1 P1 62.7(3) . . . . ?
O7 Na1 O1 P1 -9.72(10) . . . . ?
P11 Na1 O1 P1 -132.13(10) . . . . ?
Na1 Na1 O1 P1 158.99(10) 2_755 . . . ?
Se11 Na1 O1 P1 -98.84(10) . . . . ?
Na11 Na1 O1 P1 112.50(13) 2_755 . . . ?
Na11 Na1 O1 P1 -156.36(15) . . . . ?
O11 Na1 O1 Na11 -90.19(9) 2_755 . . . ?
O11 Na1 O1 Na11 -0.26(9) . . . . ?
O10 Na1 O1 Na11 -141.0(3) . . . . ?
O7 Na1 O1 Na11 146.64(11) . . . . ?
P1 Na1 O1 Na11 156.36(15) . . . . ?
P11 Na1 O1 Na11 24.24(7) . . . . ?
Na1 Na1 O1 Na11 -44.65(8) 2_755 . . . ?
Se11 Na1 O1 Na11 57.52(8) . . . . ?
Na11 Na1 O1 Na11 -91.13(9) 2_755 . . . ?
O11 Na1 O1 Na11 0.94(8) 2_755 . . 2_755 ?
O11 Na1 O1 Na11 90.87(8) . . . 2_755 ?
O10 Na1 O1 Na11 -49.8(3) . . . 2_755 ?
O7 Na1 O1 Na11 -122.22(10) . . . 2_755 ?
P1 Na1 O1 Na11 -112.50(13) . . . 2_755 ?
P11 Na1 O1 Na11 115.37(7) . . . 2_755 ?
Na1 Na1 O1 Na11 46.49(8) 2_755 . . 2_755 ?
Se11 Na1 O1 Na11 148.66(6) . . . 2_755 ?
Na11 Na1 O1 Na11 91.13(9) . . . 2_755 ?
O1 P1 C1 C2 -43.4(3) . . . . ?
O7 P1 C1 C2 65.3(3) . . . . ?
Se1 P1 C1 C2 -173.8(2) . . . . ?
Na1 P1 C1 C2 18.0(3) . . . . ?
Na11 P1 C1 C2 -84.6(3) 2_755 . . . ?
O1 P1 C1 C6 139.5(3) . . . . ?
O7 P1 C1 C6 -111.7(3) . . . . ?
Se1 P1 C1 C6 9.2(3) . . . . ?
Na1 P1 C1 C6 -159.0(2) . . . . ?
Na11 P1 C1 C6 98.4(3) 2_755 . . . ?
C6 C1 C2 C3 0.0(6) . . . . ?
P1 C1 C2 C3 -177.1(3) . . . . ?
C1 C2 C3 C4 0.7(7) . . . . ?
C2 C3 C4 C5 -1.0(7) . . . . ?
C3 C4 C5 C6 0.6(6) . . . . ?
C4 C5 C6 C1 0.2(6) . . . . ?
C2 C1 C6 C5 -0.4(5) . . . . ?
P1 C1 C6 C5 176.6(3) . . . . ?
O1 P1 O7 C7 180.0(3) . . . . ?
C1 P1 O7 C7 64.9(3) . . . . ?
Se1 P1 O7 C7 -56.2(3) . . . . ?
Na1 P1 O7 C7 -166.2(3) . . . . ?
Na11 P1 O7 C7 -136.6(2) 2_755 . . . ?
O1 P1 O7 Na1 -13.82(14) . . . . ?
C1 P1 O7 Na1 -128.91(13) . . . . ?
Se1 P1 O7 Na1 110.02(8) . . . . ?
Na11 P1 O7 Na1 29.65(12) 2_755 . . . ?
O11 Na1 O7 C7 110.4(3) 2_755 . . . ?
O11 Na1 O7 C7 -143.7(3) . . . . ?
O10 Na1 O7 C7 12.1(3) . . . . ?
O1 Na1 O7 C7 173.6(3) . . . . ?
P1 Na1 O7 C7 164.5(4) . . . . ?
P11 Na1 O7 C7 -117.3(3) . . . . ?
Na1 Na1 O7 C7 153.2(3) 2_755 . . . ?
Se11 Na1 O7 C7 -82.7(3) . . . . ?
Na11 Na1 O7 C7 140.6(3) 2_755 . . . ?
Na11 Na1 O7 C7 -166.3(3) . . . . ?
O11 Na1 O7 P1 -54.10(13) 2_755 . . . ?
O11 Na1 O7 P1 51.80(16) . . . . ?
O10 Na1 O7 P1 -152.34(11) . . . . ?
O1 Na1 O7 P1 9.17(9) . . . . ?
P11 Na1 O7 P1 78.28(12) . . . . ?
Na1 Na1 O7 P1 -11.2(2) 2_755 . . . ?
Se11 Na1 O7 P1 112.80(10) . . . . ?
Na11 Na1 O7 P1 -23.89(10) 2_755 . . . ?
Na11 Na1 O7 P1 29.28(11) . . . . ?
P1 O7 C7 C8 144.1(3) . . . . ?
Na1 O7 C7 C8 -17.4(4) . . . . ?
P1 O7 C7 C9 -95.0(4) . . . . ?
Na1 O7 C7 C9 103.5(4) . . . . ?
O11 Na1 Se11 P11 33.99(13) 2_755 . . . ?
O11 Na1 Se11 P11 5.67(7) . . . . ?
O10 Na1 Se11 P11 121.26(7) . . . . ?
O7 Na1 Se11 P11 -122.83(7) . . . . ?
O1 Na1 Se11 P11 -64.21(6) . . . . ?
P1 Na1 Se11 P11 -93.71(4) . . . . ?
Na1 Na1 Se11 P11 28.76(3) 2_755 . . . ?
Na11 Na1 Se11 P11 -34.96(6) 2_755 . . . ?
Na11 Na1 Se11 P11 -32.15(3) . . . . ?
Na1 Se11 P11 O11 -8.79(10) . . . . ?
Na1 Se11 P11 O17 107.18(9) . . . . ?
Na1 Se11 P11 C11 -136.67(13) . . . . ?
Na1 Se11 P11 Na11 50.53(5) . . . . ?
O1 Na11 P11 O11 65.31(12) . . . . ?
O20 Na11 P11 O11 154.17(18) . . . . ?
O1 Na11 P11 O11 -25.26(12) 2_755 . . . ?
O17 Na11 P11 O11 -174.94(16) . . . . ?
P1 Na11 P11 O11 -52.15(11) 2_755 . . . ?
Na11 Na11 P11 O11 22.49(11) 2_755 . . . ?
Se1 Na11 P11 O11 -91.17(11) 2_755 . . . ?
Na1 Na11 P11 O11 -16.78(11) 2_755 . . . ?
Na1 Na11 P11 O11 43.93(11) . . . . ?
O1 Na11 P11 O17 -119.75(13) . . . . ?
O20 Na11 P11 O17 -30.89(16) . . . . ?
O1 Na11 P11 O17 149.68(13) 2_755 . . . ?
O11 Na11 P11 O17 174.94(16) . . . . ?
P1 Na11 P11 O17 122.79(12) 2_755 . . . ?
Na11 Na11 P11 O17 -162.57(13) 2_755 . . . ?
Se1 Na11 P11 O17 83.77(11) 2_755 . . . ?
Na1 Na11 P11 O17 158.16(12) 2_755 . . . ?
Na1 Na11 P11 O17 -141.13(12) . . . . ?
O1 Na11 P11 C11 157.22(14) . . . . ?
O20 Na11 P11 C11 -113.92(18) . . . . ?
O1 Na11 P11 C11 66.66(15) 2_755 . . . ?
O17 Na11 P11 C11 -83.02(17) . . . . ?
O11 Na11 P11 C11 91.92(17) . . . . ?
P1 Na11 P11 C11 39.76(13) 2_755 . . . ?
Na11 Na11 P11 C11 114.40(14) 2_755 . . . ?
Se1 Na11 P11 C11 0.74(13) 2_755 . . . ?
Na1 Na11 P11 C11 75.13(13) 2_755 . . . ?
Na1 Na11 P11 C11 135.84(13) . . . . ?
O1 Na11 P11 Se11 -30.44(8) . . . . ?
O20 Na11 P11 Se11 58.42(14) . . . . ?
O1 Na11 P11 Se11 -121.00(7) 2_755 . . . ?
O17 Na11 P11 Se11 89.32(12) . . . . ?
O11 Na11 P11 Se11 -95.74(12) . . . . ?
P1 Na11 P11 Se11 -147.90(4) 2_755 . . . ?
Na11 Na11 P11 Se11 -73.25(7) 2_755 . . . ?
Se1 Na11 P11 Se11 173.09(4) 2_755 . . . ?
Na1 Na11 P11 Se11 -112.53(5) 2_755 . . . ?
Na1 Na11 P11 Se11 -51.82(5) . . . . ?
O1 Na11 P11 Na1 21.38(7) . . . . ?
O20 Na11 P11 Na1 110.24(13) . . . . ?
O1 Na11 P11 Na1 -69.19(7) 2_755 . . . ?
O17 Na11 P11 Na1 141.13(12) . . . . ?
O11 Na11 P11 Na1 -43.93(11) . . . . ?
P1 Na11 P11 Na1 -96.08(4) 2_755 . . . ?
Na11 Na11 P11 Na1 -21.44(6) 2_755 . . . ?
Se1 Na11 P11 Na1 -135.10(4) 2_755 . . . ?
Na1 Na11 P11 Na1 -60.71(4) 2_755 . . . ?
O11 Na1 P11 O11 7.21(9) 2_755 . . . ?
O10 Na1 P11 O11 103.25(15) . . . . ?
O7 Na1 P11 O11 -124.44(15) . . . . ?
O1 Na1 P11 O11 -72.09(14) . . . . ?
P1 Na1 P11 O11 -93.60(13) . . . . ?
Na1 Na1 P11 O11 18.52(13) 2_755 . . . ?
Se11 Na1 P11 O11 168.21(14) . . . . ?
Na11 Na1 P11 O11 -35.52(13) 2_755 . . . ?
Na11 Na1 P11 O11 -53.32(13) . . . . ?
O11 Na1 P11 O17 92.22(12) 2_755 . . . ?
O11 Na1 P11 O17 85.02(16) . . . . ?
O10 Na1 P11 O17 -171.74(11) . . . . ?
O7 Na1 P11 O17 -39.42(12) . . . . ?
O1 Na1 P11 O17 12.92(11) . . . . ?
P1 Na1 P11 O17 -8.58(10) . . . . ?
Na1 Na1 P11 O17 103.54(9) 2_755 . . . ?
Se11 Na1 P11 O17 -106.78(10) . . . . ?
Na11 Na1 P11 O17 49.50(10) 2_755 . . . ?
Na11 Na1 P11 O17 31.69(9) . . . . ?
O11 Na1 P11 C11 -53.7(2) 2_755 . . . ?
O11 Na1 P11 C11 -61.0(2) . . . . ?
O10 Na1 P11 C11 42.3(2) . . . . ?
O7 Na1 P11 C11 174.61(18) . . . . ?
O1 Na1 P11 C11 -133.05(18) . . . . ?
P1 Na1 P11 C11 -154.55(18) . . . . ?
Na1 Na1 P11 C11 -42.43(18) 2_755 . . . ?
Se11 Na1 P11 C11 107.25(18) . . . . ?
Na11 Na1 P11 C11 -96.47(18) 2_755 . . . ?
Na11 Na1 P11 C11 -114.28(18) . . . . ?
O11 Na1 P11 Se11 -161.00(8) 2_755 . . . ?
O11 Na1 P11 Se11 -168.21(14) . . . . ?
O10 Na1 P11 Se11 -64.96(7) . . . . ?
O7 Na1 P11 Se11 67.35(7) . . . . ?
O1 Na1 P11 Se11 119.70(6) . . . . ?
P1 Na1 P11 Se11 98.20(4) . . . . ?
Na1 Na1 P11 Se11 -149.68(3) 2_755 . . . ?
Na11 Na1 P11 Se11 156.27(4) 2_755 . . . ?
Na11 Na1 P11 Se11 138.47(4) . . . . ?
O11 Na1 P11 Na11 60.53(8) 2_755 . . . ?
O11 Na1 P11 Na11 53.32(13) . . . . ?
O10 Na1 P11 Na11 156.57(8) . . . . ?
O7 Na1 P11 Na11 -71.12(8) . . . . ?
O1 Na1 P11 Na11 -18.77(6) . . . . ?
P1 Na1 P11 Na11 -40.27(4) . . . . ?
Na1 Na1 P11 Na11 71.85(3) 2_755 . . . ?
Se11 Na1 P11 Na11 -138.47(4) . . . . ?
Na11 Na1 P11 Na11 17.81(4) 2_755 . . . ?
O17 P11 O11 Na1 124.2(3) . . . 2_755 ?
C11 P11 O11 Na1 14.7(3) . . . 2_755 ?
Se11 P11 O11 Na1 -115.0(2) . . . 2_755 ?
Na11 P11 O11 Na1 128.2(3) . . . 2_755 ?
Na1 P11 O11 Na1 -127.5(3) . . . 2_755 ?
O17 P11 O11 Na1 -108.25(13) . . . . ?
C11 P11 O11 Na1 142.22(14) . . . . ?
Se11 P11 O11 Na1 12.56(14) . . . . ?
Na11 P11 O11 Na1 -104.22(13) . . . . ?
O17 P11 O11 Na11 -4.04(13) . . . . ?
C11 P11 O11 Na11 -113.57(14) . . . . ?
Se11 P11 O11 Na11 116.77(8) . . . . ?
Na1 P11 O11 Na11 104.22(13) . . . . ?
O11 Na1 O11 P11 -173.40(8) 2_755 . . . ?
O10 Na1 O11 P11 -86.72(14) . . . . ?
O7 Na1 O11 P11 69.63(16) . . . . ?
O1 Na1 O11 P11 105.22(13) . . . . ?
P1 Na1 O11 P11 93.92(12) . . . . ?
Na1 Na1 O11 P11 -155.30(17) 2_755 . . . ?
Se11 Na1 O11 P11 -8.06(9) . . . . ?
Na11 Na1 O11 P11 145.38(12) 2_755 . . . ?
Na11 Na1 O11 P11 104.97(15) . . . . ?
O11 Na1 O11 Na1 -18.10(12) 2_755 . . 2_755 ?
O10 Na1 O11 Na1 68.58(11) . . . 2_755 ?
O7 Na1 O11 Na1 -135.08(9) . . . 2_755 ?
O1 Na1 O11 Na1 -99.48(8) . . . 2_755 ?
P1 Na1 O11 Na1 -110.79(7) . . . 2_755 ?
P11 Na1 O11 Na1 155.30(17) . . . 2_755 ?
Se11 Na1 O11 Na1 147.24(8) . . . 2_755 ?
Na11 Na1 O11 Na1 -59.33(7) 2_755 . . 2_755 ?
Na11 Na1 O11 Na1 -99.73(9) . . . 2_755 ?
O11 Na1 O11 Na11 81.63(8) 2_755 . . . ?
O10 Na1 O11 Na11 168.32(9) . . . . ?
O7 Na1 O11 Na11 -35.34(13) . . . . ?
O1 Na1 O11 Na11 0.25(8) . . . . ?
P1 Na1 O11 Na11 -11.05(9) . . . . ?
P11 Na1 O11 Na11 -104.97(15) . . . . ?
Na1 Na1 O11 Na11 99.73(9) 2_755 . . . ?
Se11 Na1 O11 Na11 -113.03(8) . . . . ?
Na11 Na1 O11 Na11 40.41(7) 2_755 . . . ?
O1 Na11 O11 P11 -114.85(11) . . . . ?
O20 Na11 O11 P11 -69.2(4) . . . . ?
O1 Na11 O11 P11 156.18(11) 2_755 . . . ?
O17 Na11 O11 P11 3.03(10) . . . . ?
P1 Na11 O11 P11 130.92(10) 2_755 . . . ?
Na11 Na11 O11 P11 -159.92(10) 2_755 . . . ?
Se1 Na11 O11 P11 95.27(10) 2_755 . . . ?
Na1 Na11 O11 P11 155.17(16) 2_755 . . . ?
Na1 Na11 O11 P11 -114.57(13) . . . . ?
O1 Na11 O11 Na1 89.97(9) . . . 2_755 ?
O20 Na11 O11 Na1 135.6(3) . . . 2_755 ?
O1 Na11 O11 Na1 1.00(9) 2_755 . . 2_755 ?
O17 Na11 O11 Na1 -152.14(11) . . . 2_755 ?
P11 Na11 O11 Na1 -155.17(16) . . . 2_755 ?
P1 Na11 O11 Na1 -24.25(8) 2_755 . . 2_755 ?
Na11 Na11 O11 Na1 44.91(8) 2_755 . . 2_755 ?
Se1 Na11 O11 Na1 -59.90(8) 2_755 . . 2_755 ?
Na1 Na11 O11 Na1 90.25(9) . . . 2_755 ?
O1 Na11 O11 Na1 -0.28(9) . . . . ?
O20 Na11 O11 Na1 45.4(4) . . . . ?
O1 Na11 O11 Na1 -89.25(9) 2_755 . . . ?
O17 Na11 O11 Na1 117.61(10) . . . . ?
P11 Na11 O11 Na1 114.57(13) . . . . ?
P1 Na11 O11 Na1 -114.50(7) 2_755 . . . ?
Na11 Na11 O11 Na1 -45.34(8) 2_755 . . . ?
Se1 Na11 O11 Na1 -150.15(6) 2_755 . . . ?
Na1 Na11 O11 Na1 -90.25(9) 2_755 . . . ?
O11 P11 C11 C12 -130.8(3) . . . . ?
O17 P11 C11 C12 120.4(3) . . . . ?
Se11 P11 C11 C12 -0.1(3) . . . . ?
Na11 P11 C11 C12 173.2(3) . . . . ?
Na1 P11 C11 C12 -92.0(3) . . . . ?
O11 P11 C11 C16 49.5(3) . . . . ?
O17 P11 C11 C16 -59.2(3) . . . . ?
Se11 P11 C11 C16 -179.7(2) . . . . ?
Na11 P11 C11 C16 -6.5(3) . . . . ?
Na1 P11 C11 C16 88.4(3) . . . . ?
C16 C11 C12 C13 -1.5(6) . . . . ?
P11 C11 C12 C13 178.8(3) . . . . ?
C11 C12 C13 C14 1.1(6) . . . . ?
C12 C13 C14 C15 0.0(6) . . . . ?
C13 C14 C15 C16 -0.7(6) . . . . ?
C14 C15 C16 C11 0.3(6) . . . . ?
C12 C11 C16 C15 0.8(6) . . . . ?
P11 C11 C16 C15 -179.5(3) . . . . ?
O11 P11 O17 C17 -174.6(2) . . . . ?
C11 P11 O17 C17 -60.4(3) . . . . ?
Se11 P11 O17 C17 61.6(2) . . . . ?
Na11 P11 O17 C17 -178.7(3) . . . . ?
Na1 P11 O17 C17 141.9(2) . . . . ?
O11 P11 O17 Na11 4.04(13) . . . . ?
C11 P11 O17 Na11 118.21(13) . . . . ?
Se11 P11 O17 Na11 -119.74(7) . . . . ?
Na1 P11 O17 Na11 -39.48(11) . . . . ?
O1 Na11 O17 C17 -114.8(3) . . . . ?
O20 Na11 O17 C17 -21.8(3) . . . . ?
O1 Na11 O17 C17 135.8(3) 2_755 . . . ?
O11 Na11 O17 C17 175.3(3) . . . . ?
P11 Na11 O17 C17 178.1(4) . . . . ?
P1 Na11 O17 C17 108.2(3) 2_755 . . . ?
Na11 Na11 O17 C17 -153.8(3) 2_755 . . . ?
Se1 Na11 O17 C17 76.1(3) 2_755 . . . ?
Na1 Na11 O17 C17 158.3(3) 2_755 . . . ?
Na1 Na11 O17 C17 -150.0(3) . . . . ?
O1 Na11 O17 P11 67.10(13) . . . . ?
O20 Na11 O17 P11 160.02(11) . . . . ?
O1 Na11 O17 P11 -42.39(18) 2_755 . . . ?
O11 Na11 O17 P11 -2.80(9) . . . . ?
P1 Na11 O17 P11 -69.99(12) 2_755 . . . ?
Na11 Na11 O17 P11 28.0(2) 2_755 . . . ?
Se1 Na11 O17 P11 -102.06(10) 2_755 . . . ?
Na1 Na11 O17 P11 -19.86(10) 2_755 . . . ?
Na1 Na11 O17 P11 31.89(9) . . . . ?
P11 O17 C17 C18 -112.0(3) . . . . ?
Na11 O17 C17 C18 70.1(4) . . . . ?
P11 O17 C17 C19 126.3(3) . . . . ?
Na11 O17 C17 C19 -51.5(4) . . . . ?
